data_4345976
loop_
_publ_author_name
'Yang, Mengxi'
'Gabba\"i, Fran\,cois P'

_publ_section_title
;
 Synthesis and Properties of Triarylhalostibonium Cations.
;
_journal_issue 15
_journal_name_full 'Inorganic chemistry'
_journal_page_first 8644
_journal_page_last 8650
_journal_paper_doi 10.1021/acs.inorgchem.7b00293
_journal_volume 56
_journal_year 2017
_chemical_formula_moiety 'C19 H15 F4 O3 S Sb'
_chemical_formula_sum 'C19 H15 F4 O3 S Sb'
_chemical_formula_weight 521.12
_space_group_crystal_system monoclinic
_space_group_IT_number 14
_space_group_name_Hall '-P 2ybc'
_space_group_name_H-M_alt 'P 1 21/c 1'
_symmetry_space_group_name_Hall '-P 2ybc'
_symmetry_space_group_name_H-M 'P 1 21/c 1'
_atom_sites_solution_hydrogens geom
_audit_creation_date 2016-11-30
_audit_creation_method
;
Olex2 1.2
(compiled 2015.01.26 svn.r3150 for OlexSys, GUI svn.r4998)
;
_cell_angle_alpha 90
_cell_angle_beta 95.240(2)
_cell_angle_gamma 90
_cell_formula_units_Z 4
_cell_length_a 8.5391(3)
_cell_length_b 27.6302(11)
_cell_length_c 8.3426(3)
_cell_measurement_reflns_used 9886
_cell_measurement_temperature 110
_cell_measurement_theta_max 27.52
_cell_measurement_theta_min 2.40
_cell_volume 1960.10(13)
_computing_cell_refinement 'SAINT v8.34A (Bruker, 2013)'
_computing_data_reduction 'SAINT v8.34A (Bruker, 2013)'
_computing_molecular_graphics 'Olex2 (Dolomanov et al., 2009)'
_computing_publication_material 'Olex2 (Dolomanov et al., 2009)'
_computing_structure_refinement 'XL (Sheldrick, 2008)'
_diffrn_ambient_temperature 110.0
_diffrn_measured_fraction_theta_full 0.999
_diffrn_measured_fraction_theta_max 0.999
_diffrn_measurement_device_type 'Bruker APEX-II CCD'
_diffrn_measurement_method '\f and \w scans'
_diffrn_radiation_type MoK\a
_diffrn_radiation_wavelength 0.71073
_diffrn_reflns_av_R_equivalents 0.0336
_diffrn_reflns_av_unetI/netI 0.0192
_diffrn_reflns_Laue_measured_fraction_full 0.999
_diffrn_reflns_Laue_measured_fraction_max 0.999
_diffrn_reflns_limit_h_max 10
_diffrn_reflns_limit_h_min -10
_diffrn_reflns_limit_k_max 34
_diffrn_reflns_limit_k_min -34
_diffrn_reflns_limit_l_max 10
_diffrn_reflns_limit_l_min -10
_diffrn_reflns_number 30390
_diffrn_reflns_point_group_measured_fraction_full 0.999
_diffrn_reflns_point_group_measured_fraction_max 0.999
_diffrn_reflns_theta_full 25.242
_diffrn_reflns_theta_max 25.997
_diffrn_reflns_theta_min 2.506
_diffrn_standards_number 0
_exptl_absorpt_coefficient_mu 1.568
_exptl_absorpt_correction_T_max 0.7456
_exptl_absorpt_correction_T_min 0.6290
_exptl_absorpt_correction_type multi-scan
_exptl_absorpt_process_details
;
SADABS-2014/5 (Bruker,2014/5) was used for absorption correction.
wR2(int) was 0.0674 before and 0.0490 after correction.
The Ratio of minimum to maximum transmission is 0.8436.
The \l/2 correction factor is 0.00150.
;
_exptl_crystal_colour colourless
_exptl_crystal_colour_primary colourless
_exptl_crystal_density_diffrn 1.766
_exptl_crystal_description plate
_exptl_crystal_F_000 1024
_exptl_crystal_size_max 0.29
_exptl_crystal_size_mid 0.25
_exptl_crystal_size_min 0.08
_refine_diff_density_max 0.928
_refine_diff_density_min -0.586
_refine_diff_density_rms 0.065
_refine_ls_extinction_method none
_refine_ls_goodness_of_fit_ref 1.094
_refine_ls_hydrogen_treatment constr
_refine_ls_matrix_type full
_refine_ls_number_parameters 253
_refine_ls_number_reflns 3854
_refine_ls_number_restraints 4
_refine_ls_restrained_S_all 1.094
_refine_ls_R_factor_all 0.0235
_refine_ls_R_factor_gt 0.0214
_refine_ls_shift/su_max 0.001
_refine_ls_shift/su_mean 0.000
_refine_ls_structure_factor_coef Fsqd
_refine_ls_weighting_details 'w=1/[\s^2^(Fo^2^)+(0.0133P)^2^+2.5442P] where P=(Fo^2^+2Fc^2^)/3'
_refine_ls_weighting_scheme calc
_refine_ls_wR_factor_gt 0.0470
_refine_ls_wR_factor_ref 0.0479
_reflns_Friedel_coverage 0.000
_reflns_number_gt 3629
_reflns_number_total 3854
_reflns_threshold_expression 'I > 2\s(I)'
_cod_data_source_file ic7b00293_si_003.cif
_cod_data_source_block 3_Ph3SbF(OTf)
_cod_database_code 4345976
_shelx_space_group_comment
;
The symmetry employed for this shelxl refinement is uniquely defined
by the following loop, which should always be used as a source of
symmetry information in preference to the above space-group names.
They are only intended as comments.
;
_shelx_estimated_absorpt_t_max 0.885
_shelx_estimated_absorpt_t_min 0.659
_olex2_refinement_description
;
1. Fixed Uiso
 At 1.2 times of:
  All C(H) groups
2. Restrained distances
 C19-F2 \\sim C19-F3 \\sim C19-F4
 with sigma of 0.02
 S1-O2 \\sim S1-O3
 with sigma of 0.02
3.a Aromatic/amide H refined with riding coordinates:
 C2(H2), C3(H3), C4(H4), C5(H5), C6(H6), C8(H8), C9(H9), C10(H10), C11(H11),
 C12(H12), C14(H14), C15(H15), C16(H16), C17(H17), C18(H18)
;
_shelx_shelxl_version_number 2014/7
_olex2_submission_special_instructions 'No special instructions were received'

loop_
_space_group_symop_operation_xyz
'x, y, z'
'-x, y+1/2, -z+1/2'
'-x, -y, -z'
'x, -y-1/2, z-1/2'

loop_
_atom_site_label
_atom_site_type_symbol
_atom_site_fract_x
_atom_site_fract_y
_atom_site_fract_z
_atom_site_U_iso_or_equiv
_atom_site_adp_type
_atom_site_occupancy
_atom_site_site_symmetry_order
_atom_site_calc_flag
_atom_site_refinement_flags_posn
Sb1 Sb 0.08169(2) 0.39443(2) 0.95349(2) 0.01465(5) Uani 1 1 d .
S1 S 0.41130(6) 0.34319(2) 1.13579(7) 0.01942(12) Uani 1 1 d D
F1 F -0.08271(17) 0.44301(5) 0.87871(15) 0.0264(3) Uani 1 1 d .
F2 F 0.2523(2) 0.31141(7) 1.3678(2) 0.0480(5) Uani 1 1 d D
F3 F 0.36574(18) 0.25592(6) 1.2398(2) 0.0444(4) Uani 1 1 d D
F4 F 0.5038(2) 0.30163(8) 1.4058(2) 0.0567(5) Uani 1 1 d D
O1 O 0.26149(18) 0.33763(6) 1.03130(19) 0.0198(3) Uani 1 1 d .
O2 O 0.4265(2) 0.38929(6) 1.2116(2) 0.0328(4) Uani 1 1 d D
O3 O 0.5425(2) 0.32422(7) 1.0632(2) 0.0343(4) Uani 1 1 d D
C1 C 0.0275(3) 0.40258(8) 1.1902(3) 0.0179(5) Uani 1 1 d .
C2 C 0.1061(3) 0.43656(9) 1.2898(3) 0.0271(5) Uani 1 1 d .
H2 H 0.1909 0.4546 1.2536 0.032 Uiso 1 1 calc R
C3 C 0.0595(4) 0.44398(10) 1.4427(3) 0.0351(7) Uani 1 1 d .
H3 H 0.1140 0.4667 1.5127 0.042 Uiso 1 1 calc R
C4 C -0.0656(4) 0.41851(11) 1.4934(3) 0.0361(7) Uani 1 1 d .
H4 H -0.0990 0.4244 1.5972 0.043 Uiso 1 1 calc R
C5 C -0.1422(4) 0.38468(11) 1.3948(3) 0.0373(7) Uani 1 1 d .
H5 H -0.2274 0.3669 1.4313 0.045 Uiso 1 1 calc R
C6 C -0.0959(3) 0.37614(10) 1.2418(3) 0.0283(6) Uani 1 1 d .
H6 H -0.1482 0.3525 1.1738 0.034 Uiso 1 1 calc R
C7 C 0.2587(3) 0.43356(9) 0.8553(3) 0.0218(5) Uani 1 1 d .
C8 C 0.2565(3) 0.48379(10) 0.8714(3) 0.0312(6) Uani 1 1 d .
H8 H 0.1788 0.4991 0.9284 0.037 Uiso 1 1 calc R
C9 C 0.3686(4) 0.51093(12) 0.8035(4) 0.0439(8) Uani 1 1 d .
H9 H 0.3698 0.5451 0.8157 0.053 Uiso 1 1 calc R
C10 C 0.4778(4) 0.48889(13) 0.7188(4) 0.0508(9) Uani 1 1 d .
H10 H 0.5536 0.5080 0.6714 0.061 Uiso 1 1 calc R
C11 C 0.4799(4) 0.43911(14) 0.7008(4) 0.0531(9) Uani 1 1 d .
H11 H 0.5559 0.4243 0.6402 0.064 Uiso 1 1 calc R
C12 C 0.3702(3) 0.41063(11) 0.7719(3) 0.0360(7) Uani 1 1 d .
H12 H 0.3722 0.3764 0.7633 0.043 Uiso 1 1 calc R
C13 C -0.0324(3) 0.33836(8) 0.8219(3) 0.0172(5) Uani 1 1 d .
C14 C 0.0513(3) 0.30514(9) 0.7389(3) 0.0251(5) Uani 1 1 d .
H14 H 0.1628 0.3067 0.7443 0.030 Uiso 1 1 calc R
C15 C -0.0298(3) 0.26970(10) 0.6482(3) 0.0339(6) Uani 1 1 d .
H15 H 0.0261 0.2471 0.5891 0.041 Uiso 1 1 calc R
C16 C -0.1920(3) 0.26696(10) 0.6433(3) 0.0318(6) Uani 1 1 d .
H16 H -0.2472 0.2423 0.5821 0.038 Uiso 1 1 calc R
C17 C -0.2734(3) 0.30000(10) 0.7273(3) 0.0283(6) Uani 1 1 d .
H17 H -0.3847 0.2978 0.7242 0.034 Uiso 1 1 calc R
C18 C -0.1950(3) 0.33626(9) 0.8162(3) 0.0217(5) Uani 1 1 d .
H18 H -0.2516 0.3594 0.8724 0.026 Uiso 1 1 calc R
C19 C 0.3803(3) 0.30078(10) 1.2970(3) 0.0314(6) Uani 1 1 d D

loop_
_atom_site_aniso_label
_atom_site_aniso_U_11
_atom_site_aniso_U_22
_atom_site_aniso_U_33
_atom_site_aniso_U_23
_atom_site_aniso_U_13
_atom_site_aniso_U_12
Sb1 0.01553(8) 0.01394(8) 0.01414(8) -0.00064(6) -0.00055(5) -0.00001(6)
S1 0.0132(3) 0.0191(3) 0.0253(3) 0.0048(2) -0.0017(2) -0.0015(2)
F1 0.0430(9) 0.0212(7) 0.0152(6) -0.0053(6) 0.0042(6) -0.0032(6)
F2 0.0430(10) 0.0658(13) 0.0374(9) 0.0198(9) 0.0162(8) 0.0049(9)
F3 0.0314(8) 0.0225(9) 0.0781(13) 0.0197(8) -0.0014(8) -0.0025(7)
F4 0.0434(10) 0.0749(14) 0.0465(11) 0.0305(10) -0.0245(8) -0.0099(10)
O1 0.0172(8) 0.0183(8) 0.0230(8) 0.0023(7) -0.0037(6) 0.0005(6)
O2 0.0280(9) 0.0214(10) 0.0464(11) -0.0027(8) -0.0099(8) -0.0053(8)
O3 0.0183(9) 0.0409(12) 0.0444(11) 0.0081(9) 0.0067(8) 0.0052(8)
C1 0.0206(11) 0.0177(12) 0.0150(11) 0.0006(9) -0.0010(9) 0.0051(9)
C2 0.0316(13) 0.0239(13) 0.0248(13) -0.0039(10) -0.0023(10) 0.0000(11)
C3 0.0545(18) 0.0282(15) 0.0209(13) -0.0065(11) -0.0061(12) 0.0099(13)
C4 0.0546(18) 0.0381(17) 0.0158(12) 0.0030(11) 0.0043(12) 0.0182(14)
C5 0.0428(16) 0.0444(18) 0.0264(14) 0.0101(13) 0.0115(12) -0.0005(14)
C6 0.0326(14) 0.0309(14) 0.0211(12) 0.0016(11) 0.0010(10) -0.0059(11)
C7 0.0182(11) 0.0243(13) 0.0222(12) 0.0071(10) -0.0023(9) -0.0048(10)
C8 0.0338(14) 0.0240(14) 0.0336(14) 0.0068(11) -0.0094(11) -0.0067(11)
C9 0.0402(17) 0.0373(17) 0.0512(19) 0.0187(15) -0.0124(15) -0.0167(14)
C10 0.0368(17) 0.056(2) 0.057(2) 0.0358(18) -0.0088(15) -0.0218(16)
C11 0.0318(16) 0.073(3) 0.057(2) 0.0243(19) 0.0180(15) 0.0015(16)
C12 0.0336(15) 0.0377(16) 0.0385(16) 0.0117(13) 0.0129(12) 0.0001(13)
C13 0.0198(11) 0.0174(12) 0.0138(10) 0.0011(9) -0.0021(9) -0.0024(9)
C14 0.0219(12) 0.0235(13) 0.0291(13) -0.0061(11) -0.0014(10) 0.0024(10)
C15 0.0407(16) 0.0262(15) 0.0336(15) -0.0119(12) -0.0037(12) 0.0034(12)
C16 0.0432(16) 0.0237(14) 0.0258(13) -0.0007(11) -0.0110(12) -0.0127(12)
C17 0.0224(12) 0.0377(15) 0.0236(13) 0.0045(11) -0.0045(10) -0.0113(11)
C18 0.0201(11) 0.0279(13) 0.0174(11) 0.0015(10) 0.0036(9) -0.0026(10)
C19 0.0222(13) 0.0382(16) 0.0324(14) 0.0142(12) -0.0047(11) -0.0014(11)

loop_
_atom_type_symbol
_atom_type_description
_atom_type_scat_dispersion_real
_atom_type_scat_dispersion_imag
_atom_type_scat_source
C C 0.0033 0.0016 'International Tables Vol C Tables 4.2.6.8 and 6.1.1.4'
H H 0.0000 0.0000 'International Tables Vol C Tables 4.2.6.8 and 6.1.1.4'
O O 0.0106 0.0060 'International Tables Vol C Tables 4.2.6.8 and 6.1.1.4'
F F 0.0171 0.0103 'International Tables Vol C Tables 4.2.6.8 and 6.1.1.4'
S S 0.1246 0.1234 'International Tables Vol C Tables 4.2.6.8 and 6.1.1.4'
Sb Sb -0.5866 1.5461 'International Tables Vol C Tables 4.2.6.8 and 6.1.1.4'

loop_
_geom_angle_atom_site_label_1
_geom_angle_atom_site_label_2
_geom_angle_atom_site_label_3
_geom_angle
F1 Sb1 O1 177.75(6)
F1 Sb1 C1 90.73(7)
F1 Sb1 C7 92.46(8)
F1 Sb1 C13 93.07(7)
C1 Sb1 O1 90.38(7)
C1 Sb1 C7 123.26(9)
C1 Sb1 C13 116.47(9)
C7 Sb1 O1 88.56(8)
C7 Sb1 C13 119.88(9)
C13 Sb1 O1 84.68(7)
O1 S1 C19 101.02(10)
O2 S1 O1 113.02(10)
O2 S1 C19 105.16(13)
O3 S1 O1 112.39(11)
O3 S1 O2 118.43(12)
O3 S1 C19 104.52(12)
S1 O1 Sb1 128.64(9)
C2 C1 Sb1 120.29(18)
C6 C1 Sb1 118.69(17)
C6 C1 C2 120.8(2)
C1 C2 H2 120.4
C1 C2 C3 119.2(3)
C3 C2 H2 120.4
C2 C3 H3 119.9
C4 C3 C2 120.2(3)
C4 C3 H3 119.9
C3 C4 H4 119.9
C5 C4 C3 120.3(3)
C5 C4 H4 119.9
C4 C5 H5 119.8
C4 C5 C6 120.4(3)
C6 C5 H5 119.8
C1 C6 C5 119.0(3)
C1 C6 H6 120.5
C5 C6 H6 120.5
C8 C7 Sb1 117.48(19)
C12 C7 Sb1 121.13(19)
C12 C7 C8 121.3(2)
C7 C8 H8 120.5
C9 C8 C7 119.1(3)
C9 C8 H8 120.5
C8 C9 H9 119.9
C10 C9 C8 120.2(3)
C10 C9 H9 119.9
C9 C10 H10 119.5
C9 C10 C11 121.1(3)
C11 C10 H10 119.5
C10 C11 H11 120.1
C10 C11 C12 119.9(3)
C12 C11 H11 120.1
C7 C12 C11 118.3(3)
C7 C12 H12 120.8
C11 C12 H12 120.8
C14 C13 Sb1 121.11(17)
C14 C13 C18 121.0(2)
C18 C13 Sb1 117.83(17)
C13 C14 H14 120.5
C15 C14 C13 119.1(2)
C15 C14 H14 120.5
C14 C15 H15 119.9
C16 C15 C14 120.3(3)
C16 C15 H15 119.9
C15 C16 H16 120.0
C17 C16 C15 119.9(2)
C17 C16 H16 120.0
C16 C17 H17 119.6
C16 C17 C18 120.7(2)
C18 C17 H17 119.6
C13 C18 H18 120.5
C17 C18 C13 118.9(2)
C17 C18 H18 120.5
F2 C19 S1 111.64(18)
F2 C19 F3 108.2(2)
F2 C19 F4 109.1(2)
F3 C19 S1 110.49(19)
F4 C19 S1 109.51(18)
F4 C19 F3 107.7(2)

loop_
_geom_bond_atom_site_label_1
_geom_bond_atom_site_label_2
_geom_bond_distance
Sb1 F1 2.0003(15)
Sb1 O1 2.2493(15)
Sb1 C1 2.082(2)
Sb1 C7 2.086(2)
Sb1 C13 2.088(2)
S1 O1 1.4887(16)
S1 O2 1.4228(18)
S1 O3 1.4214(18)
S1 C19 1.821(3)
F2 C19 1.322(3)
F3 C19 1.330(3)
F4 C19 1.327(3)
C1 C2 1.385(3)
C1 C6 1.383(3)
C2 H2 0.9500
C2 C3 1.386(4)
C3 H3 0.9500
C3 C4 1.378(4)
C4 H4 0.9500
C4 C5 1.371(4)
C5 H5 0.9500
C5 C6 1.390(4)
C6 H6 0.9500
C7 C8 1.395(4)
C7 C12 1.383(4)
C8 H8 0.9500
C8 C9 1.378(4)
C9 H9 0.9500
C9 C10 1.364(5)
C10 H10 0.9500
C10 C11 1.384(5)
C11 H11 0.9500
C11 C12 1.396(4)
C12 H12 0.9500
C13 C14 1.387(3)
C13 C18 1.386(3)
C14 H14 0.9500
C14 C15 1.384(4)
C15 H15 0.9500
C15 C16 1.384(4)
C16 H16 0.9500
C16 C17 1.377(4)
C17 H17 0.9500
C17 C18 1.382(3)
C18 H18 0.9500

loop_
_geom_torsion_atom_site_label_1
_geom_torsion_atom_site_label_2
_geom_torsion_atom_site_label_3
_geom_torsion_atom_site_label_4
_geom_torsion
Sb1 C1 C2 C3 174.93(19)
Sb1 C1 C6 C5 -174.1(2)
Sb1 C7 C8 C9 -177.90(19)
Sb1 C7 C12 C11 176.2(2)
Sb1 C13 C14 C15 -177.52(19)
Sb1 C13 C18 C17 178.80(18)
O1 S1 C19 F2 -57.7(2)
O1 S1 C19 F3 62.80(18)
O1 S1 C19 F4 -178.7(2)
O2 S1 O1 Sb1 9.72(16)
O2 S1 C19 F2 60.0(2)
O2 S1 C19 F3 -179.45(16)
O2 S1 C19 F4 -61.0(2)
O3 S1 O1 Sb1 -127.55(13)
O3 S1 C19 F2 -174.55(19)
O3 S1 C19 F3 -54.03(19)
O3 S1 C19 F4 64.5(2)
C1 C2 C3 C4 -1.3(4)
C2 C1 C6 C5 1.1(4)
C2 C3 C4 C5 1.8(4)
C3 C4 C5 C6 -0.9(4)
C4 C5 C6 C1 -0.6(4)
C6 C1 C2 C3 -0.1(4)
C7 C8 C9 C10 1.4(4)
C8 C7 C12 C11 -1.2(4)
C8 C9 C10 C11 -0.8(5)
C9 C10 C11 C12 -0.9(5)
C10 C11 C12 C7 1.8(5)
C12 C7 C8 C9 -0.4(4)
C13 C14 C15 C16 -1.3(4)
C14 C13 C18 C17 0.7(4)
C14 C15 C16 C17 0.8(4)
C15 C16 C17 C18 0.4(4)
C16 C17 C18 C13 -1.2(4)
C18 C13 C14 C15 0.5(4)
C19 S1 O1 Sb1 121.57(14)
